data_2005325
loop_
_publ_author_name
'Qi, F.'
'Yu, W.-T.'
'Hong, L.'
'Lin, X.-Y.'
'Yu, Z.-P.'

_publ_section_title
;
 The Charge-Transfer Complex
 4-(2-Hydroxyethyl)carbazole--2,3-Dichloro-5,6-dicyano-1,4-benzoquinone
 (1/1) (HEK--DDQ)
;
_journal_issue 9
_journal_name_full 'Acta Crystallographica Section C'
_journal_page_first 2274
_journal_page_last 2277
_journal_paper_doi 10.1107/S0108270196002375
_journal_volume 52
_journal_year 1996
_chemical_formula_iupac 'C14 H13 N O , C8 Cl2 N2 O2'
_chemical_formula_moiety 'C14 H13 N O , C8 Cl2 N2 O2'
_chemical_formula_sum 'C22 H13 Cl2 N3 O3'
_chemical_formula_weight 438.27
_space_group_IT_number 14
_symmetry_cell_setting monoclinic
_symmetry_space_group_name_Hall '-P 2ybc'
_symmetry_space_group_name_H-M 'P 1 21/c 1'
_atom_type_scat_source IntTabIV
_cell_angle_alpha 90
_cell_angle_beta 97.00(3)
_cell_angle_gamma 90
_cell_formula_units_Z 4
_cell_length_a 8.785(4)
_cell_length_b 15.306(7)
_cell_length_c 14.573(3)
_cell_measurement_reflns_used 25
_cell_measurement_temperature 293
_cell_measurement_theta_max 12
_cell_measurement_theta_min 3
_cell_volume 1944.9(13)
_computing_cell_refinement 'Nicolet P3 Data-Collection Program'
_computing_data_collection 'Nicolet P3 Data-Collection Program (Nicolet, 1985)'
_computing_data_reduction 'SHELXTL (Sheldrick, 1985)'
_computing_molecular_graphics SHELXTL
_computing_publication_material SHELXTL
_computing_structure_refinement SHELXTL
_computing_structure_solution SHELXTL
_diffrn_measurement_device 'Nicolet R3m/E'
_diffrn_measurement_method '\w/2\q scans'
_diffrn_radiation_type MoK\a
_diffrn_radiation_wavelength 0.71073
_diffrn_reflns_av_R_equivalents 0.015
_diffrn_reflns_limit_h_max 11
_diffrn_reflns_limit_h_min 0
_diffrn_reflns_limit_k_max 19
_diffrn_reflns_limit_k_min 0
_diffrn_reflns_limit_l_max 18
_diffrn_reflns_limit_l_min -18
_diffrn_reflns_number 3931
_diffrn_reflns_theta_max 25
_diffrn_standards_decay_% <5
_diffrn_standards_interval_count 100
_diffrn_standards_number 2
_exptl_absorpt_coefficient_mu 0.37
_exptl_absorpt_correction_type none
_exptl_crystal_colour blue--green
_exptl_crystal_density_diffrn 1.50
_exptl_crystal_density_method none
_exptl_crystal_description parallelepiped
_exptl_crystal_size_max 0.3
_exptl_crystal_size_mid 0.2
_exptl_crystal_size_min 0.2
_refine_diff_density_max 0.39
_refine_diff_density_min -0.62
_refine_ls_extinction_coef '\c = 0.0007'
_refine_ls_extinction_method 'SHELXTL (Sheldrick, 1985)'
_refine_ls_goodness_of_fit_obs 1.588
_refine_ls_hydrogen_treatment 'H atoms see text'
_refine_ls_number_parameters 285
_refine_ls_number_reflns 2237
_refine_ls_R_factor_obs 0.0614
_refine_ls_shift/esd_max 0.35
_refine_ls_structure_factor_coef F
_refine_ls_weighting_details 'w = 1/[\s^2^(F)+0.0009F^2^]'
_refine_ls_weighting_scheme calc
_refine_ls_wR_factor_obs 0.0640
_reflns_number_observed 2237
_reflns_number_total 3847
_reflns_observed_criterion F>4\s(F)
_cod_data_source_file bm1017.cif
_cod_data_source_block bm1017a
_cod_depositor_comments
;
The following automatic conversions were performed:

'_refine_ls_weighting_scheme' value ' 1/[\s^2^(F)+0.0009F^2^]' was
changed to 'calc'. New tag '_refine_ls_weighting_details' was
created. The value of the new tag was set to 'w =
1/[\s^2^(F)+0.0009F^2^]'.

Automatic conversion script
Id: cif_fix_values 3143 2015-03-26 13:38:13Z robertas 
;
_cod_original_cell_volume 1945.0(10)
_cod_original_sg_symbol_H-M 'P 21/c'
_cod_database_code 2005325

loop_
_symmetry_equiv_pos_as_xyz
x,y,z
x,1/2-y,1/2+z
-x,-y,-z
-x,1/2+y,1/2-z

loop_
_atom_site_label
_atom_site_fract_x
_atom_site_fract_y
_atom_site_fract_z
_atom_site_U_iso_or_equiv
Cl1 0.9269(1) 0.7049(1) 0.0041(1) 0.089(1)
Cl2 0.8312(1) 0.5100(1) 0.0435(1) 0.080(1)
O1 0.5358(3) 0.5021(2) 0.1121(2) 0.058(1)
O2 0.6970(4) 0.8310(2) 0.0528(2) 0.075(1)
O3 0.0233(5) 0.0989(3) 0.0654(3) 0.088(2)
O3' 0.1701(13) 0.0350(7) 0.0286(6) 0.062(5)
N1 0.2790(3) 0.1361(2) 0.2055(2) 0.041(1)
N2 0.2117(4) 0.6108(2) 0.1675(2) 0.062(1)
N3 0.3373(5) 0.8607(2) 0.1369(3) 0.082(2)
C1 0.3265(4) 0.2826(2) 0.2046(2) 0.040(1)
C2 0.2917(5) 0.3706(3) 0.2169(3) 0.051(1)
C3 0.1535(5) 0.3912(3) 0.2477(3) 0.062(2)
C4 0.0488(5) 0.3262(3) 0.2647(3) 0.058(2)
C5 0.0796(4) 0.2398(3) 0.2529(3) 0.050(1)
C6 0.2200(4) 0.2176(2) 0.2228(2) 0.038(1)
C7 0.4524(4) 0.2381(2) 0.1694(2) 0.038(1)
C8 0.4185(4) 0.1482(2) 0.1696(2) 0.040(1)
C9 0.5142(5) 0.0853(3) 0.1387(3) 0.054(1)
C10 0.6485(5) 0.1157(3) 0.1078(3) 0.065(2)
C11 0.6861(5) 0.2037(3) 0.1085(3) 0.061(2)
C12 0.5905(4) 0.2655(3) 0.1393(3) 0.052(1)
C13 0.1921(5) 0.0546(2) 0.1997(3) 0.050(1)
C14 0.1218(6) 0.0340(3) 0.1038(3) 0.073(2)
C15 0.5737(4) 0.5766(2) 0.0983(2) 0.043(1)
C16 0.7198(4) 0.5977(3) 0.0627(3) 0.051(1)
C17 0.7602(4) 0.6798(3) 0.0477(3) 0.053(1)
C18 0.6626(5) 0.7557(3) 0.0667(2) 0.054(1)
C19 0.5160(4) 0.7346(2) 0.1027(2) 0.045(1)
C20 0.4726(4) 0.6508(2) 0.1161(2) 0.040(1)
C21 0.4179(5) 0.8063(2) 0.1208(3) 0.056(1)
C22 0.3290(4) 0.6292(2) 0.1452(2) 0.044(1)
H30 -0.0599 0.1366 0.0422 0.080
H2 0.3622 0.4157 0.2043 0.080
H3 0.1288 0.4513 0.2575 0.080
H4 -0.0469 0.3427 0.2853 0.080
H5 0.0072 0.1955 0.2649 0.080
H9 0.4891 0.0242 0.1385 0.080
H10 0.7174 0.0744 0.0853 0.080
H11 0.7804 0.2218 0.0873 0.080
H12 0.6176 0.3263 0.1400 0.080
H13a 0.2596 0.0080 0.2224 0.080
H13b 0.1108 0.0597 0.2379 0.080
H14a 0.0423(45) -0.0184(22) 0.1041(37) 0.080

loop_
_geom_angle_atom_site_label_1
_geom_angle_atom_site_label_2
_geom_angle_atom_site_label_3
_geom_angle
_geom_angle_publ_flag
C6 N1 C8 108.2(3) yes
C8 N1 C13 124.5(3) yes
C2 C1 C7 133.5(3) yes
N1 C6 C1 109.2(3) yes
C1 C6 C5 121.1(3) yes
C1 C7 C12 134.3(3) yes
N1 C8 C7 108.9(3) yes
C7 C8 C9 122.7(3) yes
O1 C15 C20 120.6(3) yes
Cl2 C16 C17 123.2(3) yes
Cl1 C17 C18 115.7(3) yes
O2 C18 C19 120.7(4) yes
C20 C19 C21 120.6(4) yes
C15 C20 C22 116.5(3) yes
N3 C21 C19 177.3(5) yes
C6 N1 C13 125.1(3) yes
C2 C1 C6 119.6(3) yes
C6 C1 C7 106.7(3) yes
N1 C6 C5 129.7(3) yes
C1 C7 C8 106.8(3) yes
C8 C7 C12 118.9(3) yes
N1 C8 C9 128.3(3) yes
O1 C15 C16 122.1(3) yes
Cl2 C16 C15 115.2(3) yes
Cl1 C17 C16 122.0(3) yes
O2 C18 C17 123.2(4) yes
C18 C19 C21 117.6(3) yes
C15 C20 C19 120.8(3) yes
C19 C20 C22 122.6(3) yes
N2 C22 C20 178.8(4) yes
O3' O3 C14 43.9(4) no
C1 C2 C3 118.4(4) no
C3 C4 C5 121.5(4) no
C9 C10 C11 122.2(4) no
C7 C12 C11 118.8(4) no
O3 C14 O3' 84.1(6) no
O3' C14 C13 133.5(7) no
O3' C14 H14a 108.(3) no
C16 C15 C20 117.3(3) no
C16 C17 C18 122.3(4) no
C18 C19 C20 121.9(4) no
O3 O3' C14 52.0(5) no
C2 C3 C4 121.3(4) no
C4 C5 C6 118.0(4) no
C8 C9 C10 116.3(4) no
C10 C11 C12 121.1(4) no
N1 C13 C14 112.8(3) no
O3 C14 C13 113.1(4) no
O3 C14 H14a 99.(2) no
C13 C14 H14a 111.(3) no
C15 C16 C17 121.6(4) no
C17 C18 C19 116.1(4) no

loop_
_geom_bond_atom_site_label_1
_geom_bond_atom_site_label_2
_geom_bond_distance
_geom_bond_publ_flag
O3 C14 1.390(6) yes
N1 C8 1.402(5) yes
C1 C7 1.445(5) yes
Cl1 C17 1.709(4) yes
N2 C22 1.151(5) yes
C15 C16 1.478(5) yes
C17 C18 1.489(6) yes
C19 C21 1.440(5) yes
O3' C14 1.222(11) yes
N1 C13 1.459(5) yes
C7 C8 1.409(5) yes
Cl2 C16 1.704(4) yes
N3 C21 1.136(6) yes
C15 C20 1.483(5) yes
C18 C19 1.484(6) yes
C20 C22 1.418(5) yes
N1 C6 1.385(5) yes
C1 C6 1.413(5) yes
C13 C14 1.492(6) yes
O1 C15 1.211(4) yes
O2 C18 1.215(5) yes
C16 C17 1.331(6) yes
C19 C20 1.359(5) yes
C1 C2 1.398(5) no
C2 C3 1.381(6) no
C5 C6 1.400(5) no
C8 C9 1.388(6) no
C11 C12 1.376(6) no
O3 O3' 1.754(12) no
C3 C4 1.396(6) no
C9 C10 1.393(6) no
C14 H14a 1.06(4) no
C4 C5 1.366(6) no
C7 C12 1.403(5) no
C10 C11 1.386(6) no

loop_
_geom_contact_atom_site_label_1
_geom_contact_atom_site_label_2
_geom_contact_distance
_geom_contact_site_symmetry_2
_geom_contact_publ_flag
C19 C1 3.070(10) 4_655 yes
C21 C1 3.200(10) 4_655 yes
C18 C5 3.260(10) 4_655 yes
C19 C7 3.300(10) 4_655 yes
C17 C6 3.380(10) 4_655 yes
C20 N1 3.190(10) 4_655 yes
C20 C8 3.150(10) 4_655 yes
C17 C5 3.200(10) 4_655 yes
C22 C8 3.290(10) 4_655 yes
C18 C1 3.350(10) 4_655 yes
C20 C7 3.390(10) 4_655 yes
C21 C11 3.360(10) 3_665 yes
C18 C6 3.170(10) 4_655 yes
C19 C6 3.240(10) 4_655 yes
C21 C7 3.300(10) 4_655 yes
C22 C9 3.350(10) 4_655 yes
C15 N1 3.130(10) 4_655 yes
